data_7156872
loop_
_publ_author_name
'Warner, Andrew J.'
'Enright, Kieron M.'
'Cole, John M.'
'Yuan, Kang'
'McGough, John S.'
'Ingleson, Michael J.'

_publ_section_title
;
 Borylative cyclisation of diynes using BCl<sub>3</sub> and borocations.
;
_journal_issue 22
_journal_name_full 'Organic &amp; biomolecular chemistry'
_journal_page_first 5520
_journal_page_last 5525
_journal_paper_doi 10.1039/c9ob00991d
_journal_volume 17
_journal_year 2019
_chemical_formula_moiety 'C28 H21 B F4 O2'
_chemical_formula_sum 'C28 H21 B F4 O2'
_chemical_formula_weight 476.30
_space_group_crystal_system triclinic
_space_group_IT_number 2
_space_group_name_Hall '-P 1'
_space_group_name_H-M_alt 'P -1'
_symmetry_Int_Tables_number 2
_symmetry_space_group_name_Hall '-P 1'
_symmetry_space_group_name_H-M 'P -1'
_atom_sites_solution_primary iterative
_audit_creation_date 2016-11-29
_audit_creation_method
;
Olex2 1.2
(compiled 2016.09.09 svn.r3337 for OlexSys, GUI svn.r5227)
;
_audit_update_record
;
2017-01-26 deposited with the CCDC.    2019-05-20 downloaded from the CCDC.
;
_cell_angle_alpha 74.768(7)
_cell_angle_beta 73.263(6)
_cell_angle_gamma 72.295(6)
_cell_formula_units_Z 2
_cell_length_a 8.1811(5)
_cell_length_b 12.0413(9)
_cell_length_c 12.5311(10)
_cell_measurement_reflns_used 2353
_cell_measurement_temperature 150.02(10)
_cell_measurement_theta_max 26.6290
_cell_measurement_theta_min 3.7470
_cell_volume 1105.21(15)
_computing_cell_refinement
;
CrysAlisPro, Agilent Technologies,
Version 1.171.36.24 (release 03-12-2012 CrysAlis171 .NET)
(compiled Dec  3 2012,18:21:49)
;
_computing_data_collection
;
CrysAlisPro, Agilent Technologies,
Version 1.171.36.24 (release 03-12-2012 CrysAlis171 .NET)
(compiled Dec  3 2012,18:21:49)
;
_computing_data_reduction
;
CrysAlisPro, Agilent Technologies,
Version 1.171.36.24 (release 03-12-2012 CrysAlis171 .NET)
(compiled Dec  3 2012,18:21:49)
;
_computing_molecular_graphics 'Olex2 (Dolomanov et al., 2009)'
_computing_publication_material 'Olex2 (Dolomanov et al., 2009)'
_computing_structure_refinement 'olex2.refine (Bourhis et al., 2015)'
_computing_structure_solution
;
Superflip (Palatinus & Chapuis, 2007;Palatinus & van der Lee, 2008;
Palatinus et al., 2012)
;
_diffrn_ambient_temperature 150.02(10)
_diffrn_detector_area_resol_mean 8.0714
_diffrn_measured_fraction_theta_full 0.9982
_diffrn_measured_fraction_theta_max 0.8370
_diffrn_measurement_details
;
#__ type_ start__ end____ width___ exp.time_
  1 omega    3.00   83.00   1.0000    3.4400
omega____ theta____ kappa____ phi______ frames
    -       18.8601   57.0000  -60.0000 80

#__ type_ start__ end____ width___ exp.time_
  2 omega  -12.00   45.00   1.0000    3.4400
omega____ theta____ kappa____ phi______ frames
    -       18.8601   80.0000   21.0000 57

#__ type_ start__ end____ width___ exp.time_
  3 omega  -40.00   36.00   1.0000    3.4400
omega____ theta____ kappa____ phi______ frames
    -       18.8601  -57.0000   60.0000 76

#__ type_ start__ end____ width___ exp.time_
  4 omega  -54.00   55.00   1.0000    3.4400
omega____ theta____ kappa____ phi______ frames
    -       18.8601  -19.0000  120.0000 109

#__ type_ start__ end____ width___ exp.time_
  5 omega   18.00   59.00   1.0000    3.4400
omega____ theta____ kappa____ phi______ frames
    -       18.8601  -99.0000 -180.0000 41
;
_diffrn_measurement_device_type 'SuperNova, Single source at offset), Eos'
_diffrn_measurement_method '\w scans'
_diffrn_orient_matrix_UB_11 0.0181825000
_diffrn_orient_matrix_UB_12 -0.0537585000
_diffrn_orient_matrix_UB_13 0.0396588000
_diffrn_orient_matrix_UB_21 -0.0226020000
_diffrn_orient_matrix_UB_22 -0.0301560000
_diffrn_orient_matrix_UB_23 -0.0331613000
_diffrn_orient_matrix_UB_31 0.0888195000
_diffrn_orient_matrix_UB_32 -0.0130568000
_diffrn_orient_matrix_UB_33 -0.0309007000
_diffrn_radiation_monochromator mirror
_diffrn_radiation_type 'Mo K\a'
_diffrn_radiation_wavelength 0.71073
_diffrn_reflns_av_R_equivalents 0.0311
_diffrn_reflns_av_unetI/netI 0.0778
_diffrn_reflns_limit_h_max 8
_diffrn_reflns_limit_h_min -10
_diffrn_reflns_limit_k_max 15
_diffrn_reflns_limit_k_min -15
_diffrn_reflns_limit_l_max 9
_diffrn_reflns_limit_l_min -16
_diffrn_reflns_number 8344
_diffrn_reflns_theta_full 29.2123
_diffrn_reflns_theta_max 29.21
_diffrn_reflns_theta_min 3.46
_diffrn_source 'SuperNova (Mo) X-ray Source'
_exptl_absorpt_coefficient_mu 0.111
_exptl_absorpt_correction_T_max 1.00000
_exptl_absorpt_correction_T_min 0.80288
_exptl_absorpt_correction_type multi-scan
_exptl_absorpt_process_details
;
CrysAlisPro, Agilent Technologies,
Version 1.171.36.24 (release 03-12-2012 CrysAlis171 .NET)
(compiled Dec  3 2012,18:21:49)
Empirical absorption correction using spherical harmonics,
 implemented in SCALE3 ABSPACK scaling algorithm.
;
_exptl_crystal_colour 'dark brown'
_exptl_crystal_colour_modifier dark
_exptl_crystal_colour_primary brown
_exptl_crystal_density_diffrn 1.4311
_exptl_crystal_description plate
_exptl_crystal_F_000 492.3293
_exptl_crystal_recrystallization_method 'Slow evaporation of a solution in toluene'
_exptl_crystal_size_max 0.35
_exptl_crystal_size_mid 0.25
_exptl_crystal_size_min 0.05
_refine_diff_density_max 0.4045
_refine_diff_density_min -0.4577
_refine_diff_density_rms 0.1071
_refine_ls_d_res_high 0.7281
_refine_ls_d_res_low 5.8885
_refine_ls_goodness_of_fit_ref 1.0502
_refine_ls_hydrogen_treatment mixed
_refine_ls_matrix_type full
_refine_ls_number_constraints 34
_refine_ls_number_parameters 319
_refine_ls_number_reflns 4969
_refine_ls_number_restraints 0
_refine_ls_restrained_S_all 1.0502
_refine_ls_R_factor_all 0.0989
_refine_ls_R_factor_gt 0.0587
_refine_ls_shift/su_max 0.0000
_refine_ls_shift/su_mean 0.0000
_refine_ls_structure_factor_coef Fsqd
_refine_ls_weighting_details 'w=1/[\s^2^(Fo^2^)+(0.0370P)^2^+0.6160P] where P=(Fo^2^+2Fc^2^)/3'
_refine_ls_weighting_scheme calc
_refine_ls_wR_factor_gt 0.1168
_refine_ls_wR_factor_ref 0.1433
_reflns_Friedel_coverage 0.0
_reflns_limit_h_max 10
_reflns_limit_h_min -10
_reflns_limit_k_max 15
_reflns_limit_k_min -14
_reflns_limit_l_max 16
_reflns_limit_l_min 0
_reflns_number_gt 3160
_reflns_number_total 4969
_reflns_threshold_expression I>=2u(I)
_cod_data_source_file c9ob00991d2.cif
_cod_data_source_block amji373
_cod_depositor_comments 'Adding full bibliography for 7156872--7156873.cif.'
_cod_database_code 7156872
_chemical_oxdiff_formula C28H21BF4O2
_chemical_oxdiff_usercomment 'AJW f5-dibenzopentalene(Ph)(BPin)'
_reflns_odcompleteness_completeness 99.82
_reflns_odcompleteness_iscentric 1
_reflns_odcompleteness_theta 26.32
_olex2_refinement_description
;
1. Fixed Uiso
 At 1.2 times of:
  All C(H) groups
 At 1.5 times of:
  All C(H,H,H) groups
2.a Aromatic/amide H refined with riding coordinates:
 C39(H39), C15(H15), C36(H36), C23(H23), C29(H29), C42(H42), C50(H50),
 C45(H45), C12(H12)
2.b Idealised Me refined as rotating group:
 C48(H48a,H48b,H48c), C51(H51a,H51b,H51c), C52(H52a,H52b,H52c), C53(H53a,H53b,
 H53c)
;
_olex2_exptl_crystal_mounting_method 'Mounted in a Oxford cryosystems cold stream at 150 K'
_olex2_submission_special_instructions 'No special instructions were received'

loop_
_space_group_symop_id
_space_group_symop_operation_xyz
1 x,y,z
2 -x,-y,-z

loop_
_atom_site_label
_atom_site_type_symbol
_atom_site_fract_x
_atom_site_fract_y
_atom_site_fract_z
_atom_site_U_iso_or_equiv
_atom_site_adp_type
_atom_site_occupancy
_atom_site_refinement_flags_posn
F1 F 0.24584(19) 1.24364(13) 0.80326(12) 0.0288(4) Uani 1.000000 .
F2 F 0.27802(19) 0.98942(13) 1.23099(12) 0.0301(4) Uani 1.000000 .
F3 F 0.2963(2) 1.33986(13) 0.95921(13) 0.0320(4) Uani 1.000000 .
F4 F 0.3193(2) 1.21197(14) 1.16901(13) 0.0341(4) Uani 1.000000 .
O1 O 0.3612(2) 0.74284(15) 1.22653(15) 0.0262(4) Uani 1.000000 .
O2 O 0.1707(2) 0.67416(16) 1.17341(15) 0.0292(4) Uani 1.000000 .
C1 C 0.1799(3) 0.8520(2) 0.7806(2) 0.0214(6) Uani 1.000000 .
H53a C 0.2245(3) 0.9797(2) 0.8709(2) 0.0200(5) Uani 1.000000 .
H53b C 0.2050(3) 0.8705(2) 0.9537(2) 0.0208(5) Uani 1.000000 .
H53c C 0.2595(3) 0.9917(2) 1.0443(2) 0.0202(5) Uani 1.000000 .
C2 C 0.2510(3) 1.0491(2) 0.6553(2) 0.0214(5) Uani 1.000000 .
H48a C 0.3914(3) 1.1028(2) 0.6249(2) 0.0252(6) Uani 1.000000 .
H48b C 0.1729(3) 0.7910(2) 0.8945(2) 0.0215(6) Uani 1.000000 .
H48c C 0.1140(3) 0.6277(2) 0.8497(2) 0.0268(6) Uani 1.000000 .
C3 C 0.2162(3) 0.9704(2) 0.7657(2) 0.0220(6) Uani 1.000000 .
C4 C 0.2798(3) 1.0452(2) 1.1220(2) 0.0222(6) Uani 1.000000 .
C5 C 0.2543(3) 1.0577(2) 0.9316(2) 0.0205(5) Uani 1.000000 .
H52a C 0.1603(3) 0.7974(2) 0.7019(2) 0.0246(6) Uani 1.000000 .
H52b C 0.2323(3) 0.8722(2) 1.0557(2) 0.0211(5) Uani 1.000000 .
H52c C 0.2884(3) 1.2251(2) 0.9852(2) 0.0231(6) Uani 1.000000 .
C6 C 0.1529(3) 1.0664(2) 0.5743(2) 0.0272(6) Uani 1.000000 .
H51a C 0.2641(3) 1.1744(2) 0.9049(2) 0.0220(6) Uani 1.000000 .
H51b C 0.2972(3) 1.1610(2) 1.0921(2) 0.0233(6) Uani 1.000000 .
H51c C 0.1254(3) 0.6852(2) 0.7383(2) 0.0269(6) Uani 1.000000 .
C7 C 0.3358(3) 0.6357(2) 1.3111(2) 0.0256(6) Uani 1.000000 .
C8 C 0.1393(3) 0.6797(2) 0.9296(2) 0.0250(6) Uani 1.000000 .
C9 C 0.1979(4) 1.1320(2) 0.4661(2) 0.0312(7) Uani 1.000000 .
C10 C 0.2539(4) 0.5738(2) 1.2520(2) 0.0291(6) Uani 1.000000 .
C11 C 0.4337(4) 1.1693(2) 0.5167(2) 0.0315(7) Uani 1.000000 .
C12 C 0.3900(4) 0.4897(3) 1.1790(3) 0.0407(8) Uani 1.000000 .
C13 C 0.3398(4) 1.1825(2) 0.4372(2) 0.0320(7) Uani 1.000000 .
C14 C 0.5134(4) 0.5648(3) 1.3364(2) 0.0349(7) Uani 1.000000 .
C15 B 0.2528(4) 0.7631(3) 1.1554(2) 0.0226(6) Uani 1.000000 .
C16 C 0.2113(4) 0.6767(3) 1.4171(2) 0.0408(8) Uani 1.000000 .
C17 C 0.1115(4) 0.5148(3) 1.3297(3) 0.0468(9) Uani 1.000000 .
H39 H 0.1335(3) 0.6402(2) 1.0046(2) 0.0300(7) Uiso 1.000000 R
C18 H 0.0892(3) 0.5534(2) 0.8722(2) 0.0321(7) Uiso 1.000000 R
H15 H 0.1097(3) 0.6487(2) 0.6864(2) 0.0323(7) Uiso 1.000000 R
C19 H 0.1702(3) 0.8349(2) 0.6261(2) 0.0295(7) Uiso 1.000000 R
H36 H 0.0566(3) 1.0335(2) 0.5934(2) 0.0327(7) Uiso 1.000000 R
C20 H 0.1328(4) 1.1420(2) 0.4129(2) 0.0375(8) Uiso 1.000000 R
H23 H 0.3714(4) 1.2253(2) 0.3642(2) 0.0385(8) Uiso 1.000000 R
C21 H 0.5266(4) 1.2053(2) 0.4978(2) 0.0378(8) Uiso 1.000000 R
C22 H 0.4569(3) 1.0938(2) 0.6775(2) 0.0302(7) Uiso 1.000000 R
C23 H 0.3322(5) 0.4626(15) 1.1376(14) 0.0610(12) Uiso 1.000000 GR
C24 H 0.4739(16) 0.5306(6) 1.1265(12) 0.0610(12) Uiso 1.000000 GR
H12 H 0.450(2) 0.4228(9) 1.2267(3) 0.0610(12) Uiso 1.000000 GR
C25 H 0.5972(7) 0.5515(15) 1.2666(3) 0.0523(11) Uiso 1.000000 GR
H45 H 0.5531(12) 0.6082(8) 1.3739(15) 0.0523(11) Uiso 1.000000 GR
C26 H 0.5020(7) 0.4898(7) 1.3847(13) 0.0523(11) Uiso 1.000000 GR
H50 H 0.2599(13) 0.7262(15) 1.4419(10) 0.0613(12) Uiso 1.000000 GR
C27 H 0.0993(9) 0.7210(16) 1.4005(5) 0.0613(12) Uiso 1.000000 GR
H42 H 0.196(2) 0.6088(3) 1.4761(6) 0.0613(12) Uiso 1.000000 GR
C28 H 0.0163(13) 0.5732(4) 1.3643(13) 0.0702(13) Uiso 1.000000 GR
H29 H 0.0687(19) 0.4793(16) 1.2864(4) 0.0702(13) Uiso 1.000000 GR
B1 H 0.1593(8) 0.4545(13) 1.3877(10) 0.0702(13) Uiso 1.000000 GR

loop_
_atom_site_aniso_label
_atom_site_aniso_U_11
_atom_site_aniso_U_22
_atom_site_aniso_U_33
_atom_site_aniso_U_12
_atom_site_aniso_U_13
_atom_site_aniso_U_23
F1 0.0370(9) 0.0242(8) 0.0252(9) -0.0089(6) -0.0097(6) -0.0001(7)
F2 0.0424(9) 0.0285(9) 0.0222(9) -0.0094(7) -0.0128(7) -0.0025(7)
F3 0.0423(9) 0.0226(8) 0.0332(10) -0.0132(7) -0.0064(7) -0.0051(7)
F4 0.0448(10) 0.0327(9) 0.0336(10) -0.0141(7) -0.0123(7) -0.0121(7)
O1 0.0335(10) 0.0216(10) 0.0250(10) -0.0089(8) -0.0119(8) 0.0015(8)
O2 0.0362(11) 0.0272(11) 0.0282(11) -0.0152(8) -0.0130(8) 0.0030(8)
C1 0.0175(12) 0.0221(14) 0.0248(14) -0.0034(10) -0.0044(10) -0.0068(11)
H53a 0.0150(12) 0.0208(13) 0.0242(14) -0.0034(9) -0.0049(9) -0.0052(11)
H53b 0.0186(12) 0.0222(14) 0.0208(14) -0.0044(10) -0.0049(10) -0.0033(11)
H53c 0.0177(12) 0.0215(13) 0.0206(14) -0.0038(10) -0.0033(9) -0.0050(11)
C2 0.0215(13) 0.0211(13) 0.0200(14) -0.0025(10) -0.0047(10) -0.0046(11)
H48a 0.0268(14) 0.0272(15) 0.0218(14) -0.0064(11) -0.0055(10) -0.0056(11)
H48b 0.0186(12) 0.0224(14) 0.0229(14) -0.0031(10) -0.0055(10) -0.0049(11)
H48c 0.0306(15) 0.0226(14) 0.0306(16) -0.0092(11) -0.0078(11) -0.0068(12)
C3 0.0167(12) 0.0234(14) 0.0241(14) -0.0017(10) -0.0048(10) -0.0050(11)
C4 0.0225(13) 0.0243(14) 0.0181(13) -0.0041(10) -0.0060(10) -0.0016(11)
C5 0.0172(12) 0.0222(14) 0.0216(14) -0.0043(10) -0.0051(9) -0.0033(11)
H52a 0.0243(13) 0.0278(15) 0.0217(14) -0.0073(11) -0.0059(10) -0.0032(11)
H52b 0.0200(13) 0.0213(13) 0.0215(14) -0.0049(10) -0.0043(10) -0.0036(11)
H52c 0.0234(13) 0.0161(13) 0.0291(15) -0.0065(10) -0.0048(10) -0.0026(11)
C6 0.0280(14) 0.0255(15) 0.0283(16) -0.0045(11) -0.0103(11) -0.0036(12)
H51a 0.0213(13) 0.0211(14) 0.0210(14) -0.0061(10) -0.0039(10) 0.0002(11)
H51b 0.0238(13) 0.0233(14) 0.0270(15) -0.0069(10) -0.0066(10) -0.0098(12)
H51c 0.0282(14) 0.0286(15) 0.0286(16) -0.0090(11) -0.0064(11) -0.0109(12)
C7 0.0320(15) 0.0210(14) 0.0204(14) -0.0046(11) -0.0066(11) 0.0002(11)
C8 0.0258(14) 0.0226(14) 0.0251(15) -0.0038(10) -0.0072(11) -0.0029(11)
C9 0.0365(16) 0.0301(16) 0.0248(16) -0.0014(12) -0.0135(12) -0.0023(12)
C10 0.0363(16) 0.0234(15) 0.0272(16) -0.0111(12) -0.0086(12) 0.0016(12)
C11 0.0319(15) 0.0330(16) 0.0279(16) -0.0120(12) -0.0011(12) -0.0048(13)
C12 0.063(2) 0.0265(17) 0.0357(18) -0.0136(14) -0.0123(15) -0.0072(14)
C13 0.0424(17) 0.0271(16) 0.0212(15) -0.0067(12) -0.0044(12) -0.0006(12)
C14 0.0392(17) 0.0289(16) 0.0332(17) -0.0034(12) -0.0126(13) -0.0014(13)
C15 0.0218(15) 0.0241(16) 0.0223(16) -0.0070(12) -0.0002(11) -0.0088(13)
C16 0.0480(19) 0.0417(19) 0.0289(17) -0.0049(14) -0.0055(13) -0.0110(14)
C17 0.056(2) 0.046(2) 0.042(2) -0.0324(16) -0.0122(15) 0.0101(16)

loop_
_atom_type_symbol
_atom_type_scat_dispersion_real
_atom_type_scat_dispersion_imag
_atom_type_scat_Cromer_Mann_a1
_atom_type_scat_Cromer_Mann_a2
_atom_type_scat_Cromer_Mann_a3
_atom_type_scat_Cromer_Mann_a4
_atom_type_scat_Cromer_Mann_b1
_atom_type_scat_Cromer_Mann_b2
_atom_type_scat_Cromer_Mann_b3
_atom_type_scat_Cromer_Mann_b4
_atom_type_scat_Cromer_Mann_c
_atom_type_scat_source
_atom_type_scat_dispersion_source
H 0.00000 0.00000 0.49300 0.32291 0.14019 0.04081 10.51090 26.12570 3.14236 57.79970 0.0030380000826 'International Tables Volume C Table 6.1.1.4 (pp. 500-502)' 'Henke, Gullikson and Davis, At. Data and Nucl. Data Tables, 1993, 54, 2'
C 0.00347 0.00161 2.31000 1.02000 1.58860 0.86500 20.84390 10.20750 0.56870 51.65120 0.215599998832 'International Tables Volume C Table 6.1.1.4 (pp. 500-502)' 'Henke, Gullikson and Davis, At. Data and Nucl. Data Tables, 1993, 54, 2'
B 0.00141 0.00067 2.05450 1.33260 1.09790 0.70680 23.21850 1.02100 60.34980 0.14030 -0.193200007081 'International Tables Volume C Table 6.1.1.4 (pp. 500-502)' 'Henke, Gullikson and Davis, At. Data and Nucl. Data Tables, 1993, 54, 2'
O 0.01158 0.00611 3.04850 2.28680 1.54630 0.86700 13.27710 5.70110 0.32390 32.90890 0.250800013542 'International Tables Volume C Table 6.1.1.4 (pp. 500-502)' 'Henke, Gullikson and Davis, At. Data and Nucl. Data Tables, 1993, 54, 2'
F 0.01794 0.01033 3.53920 2.64120 1.51700 1.02430 10.28250 4.29440 0.26150 26.14760 0.277599990368 'International Tables Volume C Table 6.1.1.4 (pp. 500-502)' 'Henke, Gullikson and Davis, At. Data and Nucl. Data Tables, 1993, 54, 2'

loop_
_geom_angle_atom_site_label_1
_geom_angle_atom_site_label_2
_geom_angle_atom_site_label_3
_geom_angle
C15 O1 C7 107.2(2)
C15 O2 C10 107.1(2)
C3 C1 H48b 110.0(2)
H52a C1 H48b 119.7(2)
H52a C1 C3 130.3(2)
C3 H53a H53b 110.7(2)
C5 H53a H53b 106.2(2)
C5 H53a C3 143.0(2)
H48b H53b H53a 107.1(2)
H52b H53b H53a 111.8(2)
H52b H53b H48b 140.9(2)
C5 H53c C4 119.0(2)
H52b H53c C4 131.2(2)
H52b H53c C5 109.7(2)
C3 C2 H48a 120.3(2)
C6 C2 H48a 118.2(2)
C6 C2 C3 121.3(2)
C11 H48a C2 120.4(3)
H53b H48b C1 106.0(2)
C8 H48b C1 120.9(2)
C8 H48b H53b 133.1(2)
C8 H48c H51c 120.7(3)
H53a C3 C1 106.1(2)
C2 C3 C1 123.3(2)
C2 C3 H53a 130.4(2)
H53c C4 F2 121.9(2)
H51b C4 F2 117.3(2)
H51b C4 H53c 120.8(2)
H53c C5 H53a 106.3(2)
H51a C5 H53a 134.1(2)
H51a C5 H53c 119.4(2)
H51c H52a C1 118.9(2)
H53c H52b H53b 105.8(2)
C15 H52b H53b 125.1(2)
C15 H52b H53c 128.7(2)
H51a H52c F3 119.9(2)
H51b H52c F3 119.6(2)
H51b H52c H51a 120.5(2)
C9 C6 C2 120.7(3)
C5 H51a F1 122.0(2)
H52c H51a F1 118.0(2)
H52c H51a C5 120.0(2)
C4 H51b F4 120.1(2)
H52c H51b F4 119.6(2)
H52c H51b C4 120.3(2)
H52a H51c H48c 121.2(3)
C10 C7 O1 102.89(19)
C14 C7 O1 108.3(2)
C14 C7 C10 114.8(2)
C16 C7 O1 106.9(2)
C16 C7 C10 113.3(2)
C16 C7 C14 110.0(2)
H48c C8 H48b 118.5(2)
C13 C9 C6 120.0(3)
C7 C10 O2 102.2(2)
C12 C10 O2 106.3(2)
C12 C10 C7 113.7(2)
C17 C10 O2 107.6(2)
C17 C10 C7 115.2(2)
C17 C10 C12 110.8(2)
C13 C11 H48a 120.8(3)
C11 C13 C9 119.8(3)
O2 C15 O1 113.8(2)
H52b C15 O1 124.1(2)
H52b C15 O2 121.9(2)

loop_
_geom_bond_atom_site_label_1
_geom_bond_atom_site_label_2
_geom_bond_distance
F1 H51a 1.347(3)
F2 C4 1.352(3)
F3 H52c 1.351(3)
F4 H51b 1.348(3)
O1 C7 1.466(3)
O1 C15 1.360(3)
O2 C10 1.468(3)
O2 C15 1.368(3)
C1 H48b 1.417(3)
C1 C3 1.498(4)
C1 H52a 1.388(3)
H53a H53b 1.465(3)
H53a C3 1.374(3)
H53a C5 1.464(3)
H53b H48b 1.475(3)
H53b H52b 1.366(3)
H53c C4 1.370(3)
H53c C5 1.433(3)
H53c H52b 1.486(3)
C2 H48a 1.397(4)
C2 C3 1.464(3)
C2 C6 1.405(3)
H48a C11 1.388(4)
H48b C8 1.381(4)
H48c H51c 1.375(4)
H48c C8 1.402(4)
C4 H51b 1.386(4)
C5 H51a 1.378(3)
H52a H51c 1.397(4)
H52b C15 1.562(4)
H52c H51a 1.392(4)
H52c H51b 1.370(4)
C6 C9 1.387(4)
C7 C10 1.559(4)
C7 C14 1.520(3)
C7 C16 1.519(3)
C9 C13 1.386(4)
C10 C12 1.522(4)
C10 C17 1.516(4)
C11 C13 1.376(4)
